data_2105236
loop_
_publ_author_name
'Briggs, Naomi E. B.'
'Kennedy, Alan R.'
'Morrison, Catriona A.'

_publ_section_title
;
 42 salt forms of tyramine: structural comparison and the occurrence of
 hydrate formation
;
_journal_issue 4
_journal_name_full 'Acta Crystallographica Section B'
_journal_page_first 453
_journal_page_last 464
_journal_paper_doi 10.1107/S0108768112026456
_journal_volume 68
_journal_year 2012
_chemical_formula_sum 'C15 H16 N2 O5'
_chemical_formula_weight 304.30
_space_group_IT_number 14
_symmetry_cell_setting monoclinic
_symmetry_space_group_name_Hall '-P 2ybc'
_symmetry_space_group_name_H-M 'P 1 21/c 1'
_atom_sites_solution_hydrogens geom
_atom_sites_solution_primary direct
_atom_sites_solution_secondary difmap
_audit_creation_method SHELXL-97
_cell_angle_alpha 90.00
_cell_angle_beta 92.518(6)
_cell_angle_gamma 90.00
_cell_formula_units_Z 8
_cell_length_a 7.0796(10)
_cell_length_b 6.1784(14)
_cell_length_c 67.751(7)
_cell_measurement_reflns_used 4018
_cell_measurement_temperature 120(2)
_cell_measurement_theta_max 26.6
_cell_measurement_theta_min 2.8
_cell_volume 2960.6(8)
_computing_structure_refinement 'SHELXL-97 (Sheldrick, 1997)'
_diffrn_ambient_temperature 120(2)
_diffrn_measured_fraction_theta_full 0.828
_diffrn_measured_fraction_theta_max 0.828
_diffrn_measurement_device
;
CrystalLogic Kappa (3 circle)
;
_diffrn_measurement_device_type 'Rigaku Saturn724+'
_diffrn_measurement_method 'profile data from \w-scans'
_diffrn_radiation_source DIAMOND
_diffrn_radiation_type synchrotron
_diffrn_radiation_wavelength 0.68890
_diffrn_reflns_av_R_equivalents 0.0815
_diffrn_reflns_av_sigmaI/netI 0.1079
_diffrn_reflns_limit_h_max 9
_diffrn_reflns_limit_h_min -9
_diffrn_reflns_limit_k_max 7
_diffrn_reflns_limit_k_min -5
_diffrn_reflns_limit_l_max 86
_diffrn_reflns_limit_l_min -86
_diffrn_reflns_number 16192
_diffrn_reflns_theta_full 26.00
_diffrn_reflns_theta_max 26.00
_diffrn_reflns_theta_min 2.83
_exptl_absorpt_coefficient_mu 0.104
_exptl_absorpt_correction_T_max 1.000
_exptl_absorpt_correction_T_min 0.543
_exptl_absorpt_correction_type multi-scan
_exptl_absorpt_process_details none
_exptl_crystal_colour colourless
_exptl_crystal_density_diffrn 1.365
_exptl_crystal_density_method 'not measured'
_exptl_crystal_description block
_exptl_crystal_F_000 1280
_exptl_crystal_size_max 0.05
_exptl_crystal_size_mid 0.05
_exptl_crystal_size_min 0.01
_refine_diff_density_max 0.463
_refine_diff_density_min -0.459
_refine_ls_extinction_method none
_refine_ls_goodness_of_fit_ref 1.093
_refine_ls_hydrogen_treatment constr
_refine_ls_matrix_type full
_refine_ls_number_parameters 402
_refine_ls_number_reflns 5466
_refine_ls_number_restraints 0
_refine_ls_restrained_S_all 1.093
_refine_ls_R_factor_all 0.1182
_refine_ls_R_factor_gt 0.0885
_refine_ls_shift/su_max 0.000
_refine_ls_shift/su_mean 0.000
_refine_ls_structure_factor_coef Fsqd
_refine_ls_weighting_details 'calc w=1/[\s^2^(Fo^2^)+(0.1662P)^2^+4.4702P] where P=(Fo^2^+2Fc^2^)/3'
_refine_ls_weighting_scheme calc
_refine_ls_wR_factor_gt 0.2664
_refine_ls_wR_factor_ref 0.3083
_reflns_number_gt 3820
_reflns_number_total 5466
_reflns_threshold_expression I>2/s(I)
_cod_data_source_file ry5045.cif
_cod_data_source_block tyr4nb
_cod_original_cell_volume 2960.6(9)
_cod_original_sg_symbol_H-M P21/c
_cod_database_code 2105236

loop_
_symmetry_equiv_pos_as_xyz
'x, y, z'
'-x, y+1/2, -z+1/2'
'-x, -y, -z'
'x, -y-1/2, z-1/2'

loop_
_atom_site_type_symbol
_atom_site_label
_atom_site_fract_x
_atom_site_fract_y
_atom_site_fract_z
_atom_site_U_iso_or_equiv
_atom_site_adp_type
_atom_site_calc_flag
_atom_site_refinement_flags
_atom_site_occupancy
_atom_site_symmetry_multiplicity
O O1 0.4844(6) 0.6759(6) 0.09533(5) 0.0295(9) Uani d . 1 1
H H1H 0.4492 0.7554 0.0858 0.044 Uiso calc R 1 1
O O2 -0.0043(6) 1.4343(6) -0.15761(4) 0.0276(8) Uani d . 1 1
H H2H 0.0345 1.5142 -0.1666 0.041 Uiso calc R 1 1
O O3 0.9701(6) 0.6059(6) 0.20541(4) 0.0282(9) Uani d . 1 1
O O4 0.9357(6) 0.3048(6) 0.18714(4) 0.0284(9) Uani d . 1 1
O O5 0.5851(6) 0.0717(6) 0.28449(4) 0.0315(9) Uani d . 1 1
O O6 0.6698(6) -0.2323(6) 0.27114(5) 0.0304(9) Uani d . 1 1
O O7 0.3860(6) 0.9163(6) 0.06410(4) 0.0312(9) Uani d . 1 1
O O8 0.3965(7) 0.5999(7) 0.04756(5) 0.0395(11) Uani d . 1 1
O O9 0.1277(7) 1.4248(7) -0.02442(5) 0.0382(11) Uani d . 1 1
O O10 0.1848(7) 1.1305(7) -0.04062(5) 0.0399(11) Uani d . 1 1
N N1 0.1364(7) 0.9149(7) 0.18123(5) 0.0253(10) Uani d . 1 1
H H1N 0.0992 0.8129 0.1899 0.038 Uiso calc R 1 1
H H2N 0.1227 0.8619 0.1687 0.038 Uiso calc R 1 1
H H3N 0.0638 1.0355 0.1823 0.038 Uiso calc R 1 1
N N2 0.4177(7) 1.6835(7) -0.07215(5) 0.0287(10) Uani d . 1 1
H H4N 0.4795 1.5822 -0.0646 0.043 Uiso calc R 1 1
H H5N 0.4731 1.8149 -0.0701 0.043 Uiso calc R 1 1
H H6N 0.4236 1.6469 -0.0851 0.043 Uiso calc R 1 1
N N3 0.6507(6) -0.0332(7) 0.27085(5) 0.0212(9) Uani d . 1 1
N N4 0.1732(7) 1.2330(7) -0.02503(5) 0.0266(10) Uani d . 1 1
C C1 0.4335(7) 0.9948(8) 0.14952(6) 0.0209(10) Uani d . 1 1
C C2 0.3658(7) 1.0904(8) 0.13191(6) 0.0226(10) Uani d . 1 1
H H2 0.3090 1.2295 0.1324 0.027 Uiso calc R 1 1
C C3 0.3787(7) 0.9886(8) 0.11362(6) 0.0213(10) Uani d . 1 1
H H3 0.3288 1.0558 0.1019 0.026 Uiso calc R 1 1
C C4 0.4662(7) 0.7867(8) 0.11282(6) 0.0221(10) Uani d . 1 1
C C5 0.5367(8) 0.6860(8) 0.13011(6) 0.0241(10) Uani d . 1 1
H H5 0.5949 0.5477 0.1295 0.029 Uiso calc R 1 1
C C6 0.5204(8) 0.7914(9) 0.14828(6) 0.0257(11) Uani d . 1 1
H H6 0.5692 0.7237 0.1600 0.031 Uiso calc R 1 1
C C7 0.4219(8) 1.1106(9) 0.16931(6) 0.0267(11) Uani d . 1 1
H H7A 0.3425 1.2415 0.1674 0.032 Uiso calc R 1 1
H H7B 0.5504 1.1588 0.1737 0.032 Uiso calc R 1 1
C C8 0.3403(9) 0.9716(9) 0.18569(6) 0.0291(12) Uani d . 1 1
H H8A 0.4151 0.8367 0.1872 0.035 Uiso calc R 1 1
H H8B 0.3514 1.0514 0.1984 0.035 Uiso calc R 1 1
C C9 0.0719(8) 1.7250(9) -0.10201(6) 0.0253(11) Uani d . 1 1
C C10 0.1328(7) 1.8320(8) -0.11882(6) 0.0223(10) Uani d . 1 1
H H10 0.1910 1.9701 -0.1175 0.027 Uiso calc R 1 1
C C11 0.1085(7) 1.7364(8) -0.13768(6) 0.0222(10) Uani d . 1 1
H H11 0.1491 1.8108 -0.1490 0.027 Uiso calc R 1 1
C C12 0.0258(7) 1.5349(8) -0.13965(6) 0.0200(10) Uani d . 1 1
C C13 -0.0314(8) 1.4250(9) -0.12293(6) 0.0258(11) Uani d . 1 1
H H13 -0.0860 1.2850 -0.1243 0.031 Uiso calc R 1 1
C C14 -0.0088(8) 1.5195(9) -0.10437(6) 0.0260(11) Uani d . 1 1
H H14 -0.0488 1.4433 -0.0931 0.031 Uiso calc R 1 1
C C15 0.0965(9) 1.8277(10) -0.08153(7) 0.0328(13) Uani d . 1 1
H H15A 0.1555 1.9719 -0.0829 0.039 Uiso calc R 1 1
H H15B -0.0300 1.8496 -0.0762 0.039 Uiso calc R 1 1
C C16 0.2169(9) 1.6942(10) -0.06676(6) 0.0343(13) Uani d . 1 1
H H16A 0.2099 1.7591 -0.0534 0.041 Uiso calc R 1 1
H H16B 0.1651 1.5456 -0.0662 0.041 Uiso calc R 1 1
C C17 0.8448(7) 0.2933(8) 0.22065(6) 0.0202(10) Uani d . 1 1
C C18 0.7797(8) 0.0817(8) 0.21900(6) 0.0225(10) Uani d . 1 1
H H18 0.7797 0.0108 0.2066 0.027 Uiso calc R 1 1
C C19 0.7146(8) -0.0281(8) 0.23527(6) 0.0222(10) Uani d . 1 1
H H19 0.6748 -0.1746 0.2342 0.027 Uiso calc R 1 1
C C20 0.7089(7) 0.0822(8) 0.25330(6) 0.0198(10) Uani d . 1 1
C C21 0.7694(7) 0.2955(8) 0.25531(6) 0.0214(10) Uani d . 1 1
H H21 0.7630 0.3686 0.2676 0.026 Uiso calc R 1 1
C C22 0.8397(7) 0.4002(8) 0.23894(6) 0.0215(10) Uani d . 1 1
H H22 0.8845 0.5447 0.2401 0.026 Uiso calc R 1 1
C C23 0.9232(7) 0.4134(8) 0.20315(6) 0.0214(10) Uani d . 1 1
C C24 0.3087(7) 0.9141(8) 0.02928(6) 0.0228(10) Uani d . 1 1
C C25 0.2410(8) 1.1271(8) 0.02923(6) 0.0247(11) Uani d . 1 1
H H25 0.2276 1.2007 0.0414 0.030 Uiso calc R 1 1
C C26 0.1932(7) 1.2320(8) 0.01153(6) 0.0217(10) Uani d . 1 1
H H26 0.1461 1.3760 0.0114 0.026 Uiso calc R 1 1
C C27 0.2169(7) 1.1176(8) -0.00629(6) 0.0225(10) Uani d . 1 1
C C28 0.2787(8) 0.9054(8) -0.00655(6) 0.0243(10) Uani d . 1 1
H H28 0.2896 0.8311 -0.0187 0.029 Uiso calc R 1 1
C C29 0.3247(8) 0.8019(8) 0.01134(6) 0.0238(10) Uani d . 1 1
H H29 0.3669 0.6559 0.0114 0.029 Uiso calc R 1 1
C C30 0.3676(8) 0.7990(8) 0.04861(6) 0.0244(10) Uani d . 1 1

loop_
_atom_site_aniso_label
_atom_site_aniso_U_11
_atom_site_aniso_U_22
_atom_site_aniso_U_33
_atom_site_aniso_U_12
_atom_site_aniso_U_13
_atom_site_aniso_U_23
O1 0.035(2) 0.027(2) 0.0265(15) 0.0069(18) 0.0036(14) -0.0021(13)
O2 0.034(2) 0.026(2) 0.0228(14) -0.0044(18) 0.0024(13) -0.0005(12)
O3 0.035(2) 0.023(2) 0.0272(14) -0.0085(18) 0.0084(14) 0.0001(13)
O4 0.037(2) 0.027(2) 0.0216(14) -0.0019(18) 0.0065(13) 0.0001(12)
O5 0.037(2) 0.034(2) 0.0246(14) 0.0047(19) 0.0102(14) -0.0011(13)
O6 0.041(2) 0.021(2) 0.0293(15) 0.0014(19) 0.0054(14) 0.0041(13)
O7 0.041(3) 0.029(2) 0.0234(14) 0.000(2) 0.0001(14) -0.0009(13)
O8 0.054(3) 0.027(2) 0.0360(18) 0.005(2) -0.0153(17) 0.0012(15)
O9 0.054(3) 0.027(2) 0.0340(17) 0.011(2) 0.0082(17) 0.0050(14)
O10 0.058(3) 0.036(2) 0.0262(16) -0.002(2) -0.0003(16) -0.0052(14)
N1 0.033(3) 0.022(2) 0.0215(16) -0.003(2) 0.0078(15) -0.0027(14)
N2 0.038(3) 0.022(2) 0.0260(17) 0.002(2) -0.0058(16) -0.0017(15)
N3 0.022(2) 0.020(2) 0.0223(16) -0.0009(19) 0.0012(14) -0.0007(14)
N4 0.030(3) 0.023(2) 0.0273(18) 0.001(2) 0.0043(15) 0.0008(15)
C1 0.014(2) 0.021(3) 0.0287(19) -0.004(2) 0.0071(16) 0.0028(17)
C2 0.019(2) 0.017(3) 0.032(2) 0.004(2) 0.0055(17) 0.0020(17)
C3 0.017(2) 0.021(3) 0.0265(19) 0.002(2) 0.0010(16) 0.0041(17)
C4 0.016(2) 0.025(3) 0.0250(19) 0.000(2) 0.0054(15) -0.0002(17)
C5 0.025(3) 0.017(3) 0.031(2) 0.002(2) 0.0019(17) 0.0007(17)
C6 0.023(3) 0.030(3) 0.0245(19) 0.001(2) 0.0016(16) 0.0063(17)
C7 0.023(3) 0.023(3) 0.034(2) -0.005(2) 0.0032(18) -0.0004(18)
C8 0.037(3) 0.029(3) 0.0223(19) -0.001(3) 0.0034(18) -0.0009(18)
C9 0.025(3) 0.026(3) 0.0248(19) 0.003(2) -0.0014(17) -0.0012(17)
C10 0.016(2) 0.020(3) 0.031(2) -0.001(2) -0.0031(16) -0.0001(17)
C11 0.020(2) 0.023(3) 0.0237(19) 0.000(2) 0.0011(16) 0.0039(16)
C12 0.015(2) 0.021(3) 0.0242(18) 0.003(2) 0.0008(15) 0.0001(16)
C13 0.027(3) 0.023(3) 0.027(2) -0.002(2) 0.0032(17) 0.0022(18)
C14 0.021(3) 0.033(3) 0.0245(19) 0.002(2) 0.0036(16) 0.0061(18)
C15 0.032(3) 0.039(3) 0.028(2) 0.009(3) -0.0001(18) -0.007(2)
C16 0.042(4) 0.039(3) 0.022(2) 0.002(3) 0.0017(19) -0.0015(19)
C17 0.017(2) 0.022(3) 0.0214(18) 0.006(2) 0.0035(15) 0.0038(16)
C18 0.023(3) 0.021(3) 0.0233(18) 0.001(2) 0.0028(16) -0.0040(16)
C19 0.026(3) 0.015(2) 0.0254(19) -0.003(2) 0.0011(17) -0.0014(16)
C20 0.019(2) 0.019(3) 0.0211(18) 0.001(2) 0.0024(15) 0.0031(16)
C21 0.022(3) 0.021(3) 0.0208(18) 0.001(2) 0.0003(15) -0.0004(16)
C22 0.020(2) 0.018(2) 0.0266(19) 0.000(2) 0.0038(16) 0.0008(16)
C23 0.020(2) 0.021(3) 0.0237(18) 0.004(2) 0.0047(16) 0.0006(16)
C24 0.018(2) 0.024(3) 0.0260(19) -0.003(2) -0.0006(16) 0.0031(17)
C25 0.023(3) 0.024(3) 0.027(2) -0.002(2) 0.0023(17) -0.0027(18)
C26 0.019(3) 0.015(2) 0.032(2) 0.001(2) 0.0026(16) -0.0005(17)
C27 0.019(2) 0.021(3) 0.027(2) -0.003(2) 0.0004(16) 0.0020(17)
C28 0.022(3) 0.026(3) 0.0243(19) -0.001(2) 0.0019(16) -0.0029(17)
C29 0.023(3) 0.015(3) 0.034(2) 0.000(2) 0.0007(17) -0.0019(17)
C30 0.023(3) 0.020(3) 0.030(2) 0.000(2) -0.0002(17) -0.0002(17)

loop_
_atom_type_symbol
_atom_type_description
_atom_type_scat_dispersion_real
_atom_type_scat_dispersion_imag
_atom_type_scat_source
O O 0.0106 0.0060 'International Tables Vol C Tables 4.2.6.8 and 6.1.1.4'
N N 0.0061 0.0033 'International Tables Vol C Tables 4.2.6.8 and 6.1.1.4'
C C 0.0033 0.0016 'International Tables Vol C Tables 4.2.6.8 and 6.1.1.4'
H H 0.0000 0.0000 'International Tables Vol C Tables 4.2.6.8 and 6.1.1.4'

loop_
_geom_angle_atom_site_label_1
_geom_angle_atom_site_label_2
_geom_angle_atom_site_label_3
_geom_angle
C4 O1 H1H 109.5
C12 O2 H2H 109.5
C8 N1 H1N 109.5
C8 N1 H2N 109.5
H1N N1 H2N 109.5
C8 N1 H3N 109.5
H1N N1 H3N 109.5
H2N N1 H3N 109.5
C16 N2 H4N 109.5
C16 N2 H5N 109.5
H4N N2 H5N 109.5
C16 N2 H6N 109.5
H4N N2 H6N 109.5
H5N N2 H6N 109.5
O5 N3 O6 123.6(4)
O5 N3 C20 118.8(4)
O6 N3 C20 117.6(4)
O9 N4 O10 123.3(4)
O9 N4 C27 118.8(4)
O10 N4 C27 117.9(4)
C2 C1 C6 117.6(4)
C2 C1 C7 121.5(4)
C6 C1 C7 120.9(4)
C3 C2 C1 122.3(5)
C3 C2 H2 118.9
C1 C2 H2 118.9
C4 C3 C2 119.0(4)
C4 C3 H3 120.5
C2 C3 H3 120.5
O1 C4 C3 122.4(4)
O1 C4 C5 117.1(4)
C3 C4 C5 120.5(4)
C4 C5 C6 119.2(4)
C4 C5 H5 120.4
C6 C5 H5 120.4
C5 C6 C1 121.4(4)
C5 C6 H6 119.3
C1 C6 H6 119.3
C1 C7 C8 114.1(4)
C1 C7 H7A 108.7
C8 C7 H7A 108.7
C1 C7 H7B 108.7
C8 C7 H7B 108.7
H7A C7 H7B 107.6
N1 C8 C7 111.9(4)
N1 C8 H8A 109.2
C7 C8 H8A 109.2
N1 C8 H8B 109.2
C7 C8 H8B 109.2
H8A C8 H8B 107.9
C14 C9 C10 118.3(4)
C14 C9 C15 120.7(4)
C10 C9 C15 121.0(5)
C9 C10 C11 120.6(5)
C9 C10 H10 119.7
C11 C10 H10 119.7
C12 C11 C10 120.0(4)
C12 C11 H11 120.0
C10 C11 H11 120.0
O2 C12 C11 122.9(4)
O2 C12 C13 117.3(4)
C11 C12 C13 119.8(4)
C14 C13 C12 120.3(5)
C14 C13 H13 119.9
C12 C13 H13 119.9
C13 C14 C9 121.0(4)
C13 C14 H14 119.5
C9 C14 H14 119.5
C16 C15 C9 114.1(4)
C16 C15 H15A 108.7
C9 C15 H15A 108.7
C16 C15 H15B 108.7
C9 C15 H15B 108.7
H15A C15 H15B 107.6
N2 C16 C15 112.1(4)
N2 C16 H16A 109.2
C15 C16 H16A 109.2
N2 C16 H16B 109.2
C15 C16 H16B 109.2
H16A C16 H16B 107.9
C18 C17 C22 119.5(4)
C18 C17 C23 121.8(4)
C22 C17 C23 118.7(4)
C17 C18 C19 121.0(4)
C17 C18 H18 119.5
C19 C18 H18 119.5
C18 C19 C20 118.5(4)
C18 C19 H19 120.7
C20 C19 H19 120.7
C21 C20 C19 121.7(4)
C21 C20 N3 118.6(4)
C19 C20 N3 119.5(4)
C20 C21 C22 118.7(4)
C20 C21 H21 120.6
C22 C21 H21 120.6
C21 C22 C17 120.5(5)
C21 C22 H22 119.8
C17 C22 H22 119.8
O3 C23 O4 125.2(4)
O3 C23 C17 118.4(4)
O4 C23 C17 116.4(4)
C25 C24 C29 120.1(4)
C25 C24 C30 121.2(4)
C29 C24 C30 118.7(4)
C26 C25 C24 120.6(4)
C26 C25 H25 119.7
C24 C25 H25 119.7
C25 C26 C27 117.9(4)
C25 C26 H26 121.0
C27 C26 H26 121.0
C28 C27 C26 122.3(4)
C28 C27 N4 120.1(4)
C26 C27 N4 117.6(4)
C27 C28 C29 119.0(4)
C27 C28 H28 120.5
C29 C28 H28 120.5
C28 C29 C24 119.9(5)
C28 C29 H29 120.0
C24 C29 H29 120.0
O8 C30 O7 126.5(4)
O8 C30 C24 116.6(4)
O7 C30 C24 116.9(4)

loop_
_geom_bond_atom_site_label_1
_geom_bond_atom_site_label_2
_geom_bond_distance
O1 C4 1.379(5)
O1 H1H 0.8400
O2 C12 1.374(5)
O2 H2H 0.8400
O3 C23 1.243(6)
O4 C23 1.282(5)
O5 N3 1.236(5)
O6 N3 1.238(6)
O7 C30 1.277(6)
O8 C30 1.250(6)
O9 N4 1.230(6)
O10 N4 1.237(5)
N1 C8 1.503(7)
N1 H1N 0.9100
N1 H2N 0.9100
N1 H3N 0.9100
N2 C16 1.485(8)
N2 H4N 0.9100
N2 H5N 0.9100
N2 H6N 0.9100
N3 C20 1.461(5)
N4 C27 1.477(6)
C1 C2 1.397(6)
C1 C6 1.403(7)
C1 C7 1.525(6)
C2 C3 1.397(6)
C2 H2 0.9500
C3 C4 1.395(7)
C3 H3 0.9500
C4 C5 1.399(6)
C5 C6 1.402(6)
C5 H5 0.9500
C6 H6 0.9500
C7 C8 1.536(7)
C7 H7A 0.9900
C7 H7B 0.9900
C8 H8A 0.9900
C8 H8B 0.9900
C9 C14 1.399(8)
C9 C10 1.402(6)
C9 C15 1.529(6)
C10 C11 1.411(6)
C10 H10 0.9500
C11 C12 1.380(7)
C11 H11 0.9500
C12 C13 1.396(6)
C13 C14 1.389(6)
C13 H13 0.9500
C14 H14 0.9500
C15 C16 1.528(7)
C15 H15A 0.9900
C15 H15B 0.9900
C16 H16A 0.9900
C16 H16B 0.9900
C17 C18 1.389(7)
C17 C22 1.406(6)
C17 C23 1.524(6)
C18 C19 1.390(6)
C18 H18 0.9500
C19 C20 1.401(6)
C19 H19 0.9500
C20 C21 1.391(7)
C21 C22 1.395(6)
C21 H21 0.9500
C22 H22 0.9500
C24 C25 1.400(7)
C24 C29 1.408(6)
C24 C30 1.532(6)
C25 C26 1.392(6)
C25 H25 0.9500
C26 C27 1.415(6)
C26 H26 0.9500
C27 C28 1.382(7)
C28 C29 1.397(6)
C28 H28 0.9500
C29 H29 0.9500

loop_
_geom_torsion_atom_site_label_1
_geom_torsion_atom_site_label_2
_geom_torsion_atom_site_label_3
_geom_torsion_atom_site_label_4
_geom_torsion
C6 C1 C2 C3 1.4(8)
C7 C1 C2 C3 178.6(5)
C1 C2 C3 C4 -1.5(8)
C2 C3 C4 O1 180.0(5)
C2 C3 C4 C5 1.1(8)
O1 C4 C5 C6 -179.6(5)
C3 C4 C5 C6 -0.7(8)
C4 C5 C6 C1 0.5(8)
C2 C1 C6 C5 -0.9(8)
C7 C1 C6 C5 -178.2(5)
C2 C1 C7 C8 131.3(5)
C6 C1 C7 C8 -51.5(7)
C1 C7 C8 N1 -65.5(6)
C14 C9 C10 C11 1.6(8)
C15 C9 C10 C11 -179.6(5)
C9 C10 C11 C12 -0.6(8)
C10 C11 C12 O2 179.1(5)
C10 C11 C12 C13 -0.8(7)
O2 C12 C13 C14 -178.6(5)
C11 C12 C13 C14 1.3(8)
C12 C13 C14 C9 -0.3(8)
C10 C9 C14 C13 -1.2(8)
C15 C9 C14 C13 -179.9(5)
C14 C9 C15 C16 58.5(7)
C10 C9 C15 C16 -120.2(6)
C9 C15 C16 N2 67.6(7)
C22 C17 C18 C19 -1.8(7)
C23 C17 C18 C19 177.8(5)
C17 C18 C19 C20 2.4(8)
C18 C19 C20 C21 -1.1(8)
C18 C19 C20 N3 -176.7(5)
O5 N3 C20 C21 28.3(7)
O6 N3 C20 C21 -151.8(5)
O5 N3 C20 C19 -155.9(5)
O6 N3 C20 C19 24.0(7)
C19 C20 C21 C22 -0.9(7)
N3 C20 C21 C22 174.8(5)
C20 C21 C22 C17 1.5(7)
C18 C17 C22 C21 -0.2(7)
C23 C17 C22 C21 -179.8(5)
C18 C17 C23 O3 176.4(5)
C22 C17 C23 O3 -4.0(7)
C18 C17 C23 O4 -3.8(7)
C22 C17 C23 O4 175.8(5)
C29 C24 C25 C26 -1.5(8)
C30 C24 C25 C26 178.1(5)
C24 C25 C26 C27 -0.6(8)
C25 C26 C27 C28 2.4(8)
C25 C26 C27 N4 -177.6(5)
O9 N4 C27 C28 -176.4(5)
O10 N4 C27 C28 3.5(7)
O9 N4 C27 C26 3.6(7)
O10 N4 C27 C26 -176.6(5)
C26 C27 C28 C29 -1.9(8)
N4 C27 C28 C29 178.0(5)
C27 C28 C29 C24 -0.3(8)
C25 C24 C29 C28 2.0(8)
C30 C24 C29 C28 -177.7(5)
C25 C24 C30 O8 168.7(5)
C29 C24 C30 O8 -11.7(8)
C25 C24 C30 O7 -12.7(7)
C29 C24 C30 O7 166.9(5)
